data_2300218
loop_
_publ_author_name
'Stone, Kevin H.'
'Lapidus, Saul H.'
'Stephens, Peter W.'

_publ_section_title
;
 Implementation and use of robust refinement in powder diffraction in
 the presence of impurities
;
_journal_coeditor_code DB5058
_journal_issue 3
_journal_name_full 'Journal of Applied Crystallography'
_journal_page_first 385
_journal_page_last 391
_journal_paper_doi 10.1107/S0021889809008450
_journal_volume 42
_journal_year 2009
_chemical_formula_moiety 'C13 H18 O2'
_chemical_formula_structural 'C13 H18 O2'
_chemical_formula_sum 'C13 H18 O2'
_chemical_formula_weight 206.27
_chemical_name_common ibuprofen
_space_group_crystal_system monoclinic
_space_group_IT_number 14
_space_group_name_Hall '-P 2ybc'
_space_group_name_H-M_alt 'P 1 21/c 1'
_cell_angle_alpha 90
_cell_angle_beta 99.429(2)
_cell_angle_gamma 90
_cell_formula_units_Z 4
_cell_length_a 14.6703(6)
_cell_length_b 7.8890(3)
_cell_length_c 10.7282(3)
_cell_volume 1224.84(8)
_diffrn_radiation_monochromator 'double Si(111)'
_diffrn_radiation_wavelength 0.698291
_cod_data_source_file db5058.cif
_cod_data_source_block Ib_56%_Dual_Rietveld
_cod_depositor_comments
;
 Updating space group information.

 Antanas Vaitkus,
 2018-06-07

The following automatic conversions were performed:
'_space_group_crystal_system' value 'Monoclinic' changed to 'monoclinic'
according to '/home/saulius/struct/CIF-dictionaries/cif_core.dic'
dictionary named 'cif_core.dic' version 2.4.1 from 2010-06-29.

Automatic conversion script
Id: cif_fix_enum 1527 2010-12-29 10:47:43Z saulius 
;
_cod_database_code 2300218

loop_
_space_group_symop_id
_space_group_symop_operation_xyz
1 x,y,z
2 -x,y+1/2,-z+1/2
3 -x,-y,-z
4 x,-y+1/2,z+1/2

loop_
_atom_site_type_symbol
_atom_site_label
_atom_site_fract_x
_atom_site_fract_y
_atom_site_fract_z
_atom_site_occupancy
C C1a 0.697721 -0.367952 1.074331 1
C C2a 0.652703 -0.5066469 1.010994 1
C C3a 0.6939927 -0.595017 0.9222626 1
C C4a 0.7803003 -0.5446922 0.8968682 1
C C5a 0.8253182 -0.4059973 0.9602054 1
C C6a 0.7840286 -0.3176272 1.048937 1
C C7a 0.6520173 -0.2701347 1.172549 1
C C8a 0.6032281 -0.3903299 1.254323 1
C C9a 0.5733685 -0.150321 1.113468 1
C C10a 0.826004 -0.6425094 0.7986509 1
C C11a 0.9050823 -0.7622168 0.8564851 1
C C12a 0.9577809 -0.8083297 0.7477328 1
C C13a 0.8628484 -0.9053947 0.9270658 1
O O1a 0.6153587 -0.01305537 1.087448 1
O O2a 0.50286 -0.1900275 1.058505 1
H H1a 0.6054119 0.07815157 1.148546 1
H H7a 0.6991945 -0.1970824 1.224982 1
H H8a 0.5393376 -0.347879 1.256917 1
H H8b 0.604782 -0.5087429 1.221474 1
H H8c 0.6417903 -0.4023467 1.339802 1
H H2a 0.5908656 -0.5427035 1.029189 1
H H3a 0.6617384 -0.6943887 0.876883 1
H H5a 0.8871556 -0.3699407 0.9420109 1
H H6a 0.8162829 -0.2182555 1.094317 1
H H10a 0.7776255 -0.7059254 0.7403276 1
H H10b 0.8623678 -0.5619947 0.754102 1
H H11a 0.954323 -0.695286 0.9105737 1
H H12a 0.9946614 -0.7083885 0.7274942 1
H H12b 0.9959804 -0.9120555 0.7709637 1
H H12c 0.9131087 -0.8506082 0.6737679 1
H H13a 0.912097 -0.988861 0.9606319 1
H H13b 0.8309533 -0.8551355 0.9938894 1
H H13c 0.8095291 -0.9572653 0.8697312 1

loop_
_atom_type_symbol
_atom_type_description
_atom_type_scat_dispersion_real
_atom_type_scat_dispersion_imag
_atom_type_scat_source
? ? ? ? ?
